data_7133446
loop_
_publ_author_name
'Song, Yuna'
'Song, Hayoung'
'Choi, Yunseop'
'Seo, Jongcheol'
'Lee, Eunsung'

_publ_section_title
;
 Synthesis of sterically congested unsymmetrical 1,2-dicarbonyl radicals
 through a stepwise approach.
;
_journal_issue 62
_journal_name_full 'Chemical communications (Cambridge, England)'
_journal_page_first 8043
_journal_page_last 8046
_journal_paper_doi 10.1039/d4cc02092h
_journal_volume 60
_journal_year 2024
_chemical_formula_moiety 'Br, C46 H56 N4 O2, 2(C H2 Cl2)'
_chemical_formula_sum 'C48 H60 Br Cl4 N4 O2'
_chemical_formula_weight 946.71
_space_group_crystal_system monoclinic
_space_group_IT_number 15
_space_group_name_Hall '-C 2yc'
_space_group_name_H-M_alt 'C 1 2/c 1'
_atom_sites_solution_hydrogens geom
_atom_sites_solution_primary dual
_audit_creation_date 2022-12-03
_audit_creation_method
;
Olex2 1.5
(compiled 2021.08.20 svn.r13c46975 for OlexSys, GUI svn.r6392)
;
_audit_update_record
;
2024-04-24 deposited with the CCDC.	2024-07-05 downloaded from the CCDC.
;
_cell_angle_alpha 90
_cell_angle_beta 90.85(3)
_cell_angle_gamma 90
_cell_formula_units_Z 4
_cell_length_a 12.433(3)
_cell_length_b 20.341(4)
_cell_length_c 18.392(4)
_cell_measurement_reflns_used 9220
_cell_measurement_temperature 100.00
_cell_measurement_theta_max 28.173
_cell_measurement_theta_min 1.920
_cell_volume 4650.8(18)
_computing_molecular_graphics 'Olex2 1.5 (Dolomanov et al., 2009)'
_computing_publication_material 'Olex2 1.5 (Dolomanov et al., 2009)'
_computing_structure_refinement 'SHELXL 2018/3 (Sheldrick, 2015)'
_computing_structure_solution 'SHELXT 2014/5 (Sheldrick, 2014)'
_diffrn_ambient_temperature 100.00
_diffrn_measured_fraction_theta_full 0.973
_diffrn_measured_fraction_theta_max 0.914
_diffrn_measurement_device_type Synchrotron
_diffrn_measurement_method '\w scans'
_diffrn_radiation_type synchrotron
_diffrn_radiation_wavelength 0.700000
_diffrn_reflns_av_R_equivalents 0.0491
_diffrn_reflns_av_unetI/netI 0.0687
_diffrn_reflns_Laue_measured_fraction_full 0.973
_diffrn_reflns_Laue_measured_fraction_max 0.914
_diffrn_reflns_limit_h_max 16
_diffrn_reflns_limit_h_min -16
_diffrn_reflns_limit_k_max 26
_diffrn_reflns_limit_k_min -25
_diffrn_reflns_limit_l_max 24
_diffrn_reflns_limit_l_min -24
_diffrn_reflns_number 9220
_diffrn_reflns_point_group_measured_fraction_full 0.973
_diffrn_reflns_point_group_measured_fraction_max 0.914
_diffrn_reflns_theta_full 25.242
_diffrn_reflns_theta_max 28.173
_diffrn_reflns_theta_min 1.920
_diffrn_standards_number 0
_exptl_absorpt_coefficient_mu 1.156
_exptl_absorpt_correction_type none
_exptl_crystal_colour 'clear dark violet'
_exptl_crystal_colour_lustre clear
_exptl_crystal_colour_modifier dark
_exptl_crystal_colour_primary violet
_exptl_crystal_density_diffrn 1.352
_exptl_crystal_description block
_exptl_crystal_F_000 1980
_exptl_crystal_size_max 0.1
_exptl_crystal_size_mid 0.1
_exptl_crystal_size_min 0.1
_refine_diff_density_max 1.955
_refine_diff_density_min -1.204
_refine_diff_density_rms 0.118
_refine_ls_extinction_method none
_refine_ls_goodness_of_fit_ref 1.143
_refine_ls_hydrogen_treatment constr
_refine_ls_matrix_type full
_refine_ls_number_parameters 283
_refine_ls_number_reflns 5223
_refine_ls_number_restraints 0
_refine_ls_restrained_S_all 1.143
_refine_ls_R_factor_all 0.1160
_refine_ls_R_factor_gt 0.0873
_refine_ls_shift/su_max 0.001
_refine_ls_shift/su_mean 0.000
_refine_ls_structure_factor_coef Fsqd
_refine_ls_weighting_details 'w=1/[\s^2^(Fo^2^)+(0.1609P)^2^+6.2724P] where P=(Fo^2^+2Fc^2^)/3'
_refine_ls_weighting_scheme calc
_refine_ls_wR_factor_gt 0.2480
_refine_ls_wR_factor_ref 0.2850
_reflns_Friedel_coverage 0.000
_reflns_number_gt 3640
_reflns_number_total 5223
_reflns_threshold_expression 'I > 2\s(I)'
_cod_data_source_file d4cc02092h2.cif
_cod_data_source_block c2c
_cod_original_cell_volume 4650.8(16)
_cod_database_code 7133446
_shelx_shelxl_version_number 2018/3
_shelx_space_group_comment
;
The symmetry employed for this shelxl refinement is uniquely defined
by the following loop, which should always be used as a source of
symmetry information in preference to the above space-group names.
They are only intended as comments.
;
_shelx_estimated_absorpt_t_max 0.893
_shelx_estimated_absorpt_t_min 0.893
_olex2_refinement_description
;
1. Fixed Uiso
 At 1.2 times of:
  All C(H) groups, All C(H,H) groups, All C(H,H,H,H) groups
 At 1.5 times of:
  All C(H,H,H) groups
2. Others
 Sof(H25C)=Sof(H25D)=Sof(Cl2)=1-FVAR(1)
 Sof(Cl1)=Sof(H25A)=Sof(H25B)=FVAR(1)
3.a Secondary CH2 refined with riding coordinates:
 C3(H3A,H3B), C5(H5A,H5B), C4(H4A,H4B), C25(H25A,H25B), C25(H25C,H25D)
3.b Aromatic/amide H refined with riding coordinates:
 C8(H8), C20(H20), C10(H10), C18(H18)
3.c Idealised Me refined as rotating group:
 C22(H22A,H22B,H22C), C12(H12A,H12B,H12C), C14(H14A,H14B,H14C), C13(H13A,H13B,
 H13C), C24(H24A,H24B,H24C), C23(H23A,H23B,H23C)
;
_olex2_submission_special_instructions 'No special instructions were received'

loop_
_space_group_symop_operation_xyz
'x, y, z'
'-x, y, -z+1/2'
'x+1/2, y+1/2, z'
'-x+1/2, y+1/2, -z+1/2'
'-x, -y, -z'
'x, -y, z-1/2'
'-x+1/2, -y+1/2, -z'
'x+1/2, -y+1/2, z-1/2'

loop_
_atom_site_label
_atom_site_type_symbol
_atom_site_fract_x
_atom_site_fract_y
_atom_site_fract_z
_atom_site_U_iso_or_equiv
_atom_site_adp_type
_atom_site_occupancy
_atom_site_site_symmetry_order
_atom_site_calc_flag
_atom_site_refinement_flags_posn
_atom_site_refinement_flags_adp
_atom_site_refinement_flags_occupancy
_atom_site_disorder_assembly
_atom_site_disorder_group
Br1 Br 0.000000 0.39650(4) 0.750000 0.0543(3) Uani 1 2 d S T P . .
O1 O 0.4418(3) 0.4953(2) 0.66386(19) 0.0625(11) Uani 1 1 d . . . . .
N1 N 0.2825(3) 0.54305(17) 0.7683(2) 0.0423(9) Uani 1 1 d . . . . .
N2 N 0.3281(3) 0.45056(17) 0.8342(2) 0.0423(8) Uani 1 1 d . . . . .
C21 C 0.3644(4) 0.3404(2) 0.7896(3) 0.0417(10) Uani 1 1 d . . . . .
C7 C 0.3535(4) 0.6541(2) 0.7556(3) 0.0425(10) Uani 1 1 d . . . . .
C15 C 0.3848(4) 0.3879(2) 0.8418(3) 0.0418(10) Uani 1 1 d . . . . .
C6 C 0.3064(4) 0.5990(2) 0.7228(3) 0.0418(10) Uani 1 1 d . . . . .
C22 C 0.3009(4) 0.3534(3) 0.7216(3) 0.0501(11) Uani 1 1 d . . . . .
H22A H 0.231170 0.372478 0.733976 0.075 Uiso 1 1 calc R U . . .
H22B H 0.289532 0.312070 0.695173 0.075 Uiso 1 1 calc R U . . .
H22C H 0.340387 0.384216 0.690882 0.075 Uiso 1 1 calc R U . . .
C9 C 0.3322(4) 0.7119(2) 0.6400(3) 0.0474(11) Uani 1 1 d . . . . .
C11 C 0.2689(4) 0.5989(2) 0.6503(3) 0.0467(11) Uani 1 1 d . . . . .
C8 C 0.3655(4) 0.7106(2) 0.7126(3) 0.0448(10) Uani 1 1 d . . . . .
H8 H 0.397157 0.748779 0.733471 0.054 Uiso 1 1 calc R U . . .
C1 C 0.3524(4) 0.4960(2) 0.7854(3) 0.0449(10) Uani 1 1 d . . . . .
C16 C 0.4424(4) 0.3744(2) 0.9057(3) 0.0499(11) Uani 1 1 d . . . . .
C20 C 0.4042(4) 0.2769(2) 0.8031(3) 0.0494(12) Uani 1 1 d . . . . .
H20 H 0.389839 0.243279 0.768484 0.059 Uiso 1 1 calc R U . . .
C12 C 0.3862(5) 0.6543(3) 0.8345(3) 0.0543(12) Uani 1 1 d . . . . .
H12A H 0.322330 0.648551 0.864457 0.081 Uiso 1 1 calc R U . . .
H12B H 0.420728 0.696323 0.846575 0.081 Uiso 1 1 calc R U . . .
H12C H 0.436776 0.618301 0.843978 0.081 Uiso 1 1 calc R U . . .
C14 C 0.3459(5) 0.7730(2) 0.5954(3) 0.0590(14) Uani 1 1 d . . . . .
H14A H 0.390322 0.804646 0.622543 0.088 Uiso 1 1 calc R U . . .
H14B H 0.275225 0.792415 0.584837 0.088 Uiso 1 1 calc R U . . .
H14C H 0.381071 0.761860 0.549697 0.088 Uiso 1 1 calc R U . . .
C19 C 0.4628(4) 0.2619(3) 0.8642(3) 0.0530(12) Uani 1 1 d . . . . .
C3 C 0.2260(4) 0.4513(2) 0.8747(3) 0.0495(11) Uani 1 1 d . . . . .
H3A H 0.239425 0.436292 0.925205 0.059 Uiso 1 1 calc R U . . .
H3B H 0.174101 0.420609 0.851448 0.059 Uiso 1 1 calc R U . . .
C10 C 0.2848(4) 0.6562(2) 0.6099(3) 0.0500(12) Uani 1 1 d . . . . .
H10 H 0.262365 0.657140 0.560348 0.060 Uiso 1 1 calc R U . . .
C18 C 0.4822(4) 0.3106(3) 0.9149(3) 0.0593(14) Uani 1 1 d . . . . .
H18 H 0.523862 0.300534 0.957135 0.071 Uiso 1 1 calc R U . . .
C13 C 0.2135(5) 0.5401(2) 0.6160(3) 0.0607(14) Uani 1 1 d . . . . .
H13A H 0.267236 0.506809 0.603835 0.091 Uiso 1 1 calc R U . . .
H13B H 0.175089 0.553921 0.571652 0.091 Uiso 1 1 calc R U . . .
H13C H 0.162165 0.521537 0.650339 0.091 Uiso 1 1 calc R U . . .
C5 C 0.1758(5) 0.5437(3) 0.8008(5) 0.078(2) Uani 1 1 d . . . . .
H5A H 0.126188 0.516192 0.771155 0.094 Uiso 1 1 calc R U . . .
H5B H 0.147553 0.589160 0.800733 0.094 Uiso 1 1 calc R U . . .
C24 C 0.4619(5) 0.4261(3) 0.9635(3) 0.0674(16) Uani 1 1 d . . . . .
H24A H 0.539198 0.429360 0.974009 0.101 Uiso 1 1 calc R U . . .
H24B H 0.424167 0.413701 1.007865 0.101 Uiso 1 1 calc R U . . .
H24C H 0.434952 0.468595 0.946068 0.101 Uiso 1 1 calc R U . . .
C4 C 0.1794(6) 0.5187(3) 0.8756(4) 0.077(2) Uani 1 1 d . . . . .
H4A H 0.105911 0.517464 0.895575 0.092 Uiso 1 1 calc R U . . .
H4B H 0.224215 0.547867 0.906618 0.092 Uiso 1 1 calc R U . . .
C23 C 0.5054(6) 0.1927(3) 0.8755(4) 0.078(2) Uani 1 1 d . . . . .
H23A H 0.472423 0.173373 0.918553 0.118 Uiso 1 1 calc R U . . .
H23B H 0.583647 0.194193 0.882400 0.118 Uiso 1 1 calc R U . . .
H23C H 0.487621 0.165835 0.832705 0.118 Uiso 1 1 calc R U . . .
C2 C 0.4521(6) 0.4912(3) 0.7321(3) 0.0630(15) Uani 1 1 d . . . . .
Cl3 Cl 0.02415(12) 0.58172(7) 1.03095(7) 0.0576(4) Uani 1 1 d . . . . .
Cl1 Cl 0.2319(3) 0.6447(3) 1.02986(14) 0.0829(18) Uani 0.581(8) 1 d . . P A 1
C25 C 0.1157(6) 0.6317(4) 1.0761(3) 0.0727(17) Uani 1 1 d . . . . .
H25A H 0.081364 0.674676 1.085618 0.087 Uiso 0.581(8) 1 calc R U P A 1
H25B H 0.133878 0.611519 1.123725 0.087 Uiso 0.581(8) 1 calc R U P A 1
H25C H 0.076627 0.652587 1.116521 0.087 Uiso 0.419(8) 1 calc R U P A 2
H25D H 0.170079 0.602210 1.098680 0.087 Uiso 0.419(8) 1 calc R U P A 2
Cl2 Cl 0.1855(4) 0.6932(3) 1.0335(2) 0.0728(17) Uani 0.419(8) 1 d . . P A 2

loop_
_atom_site_aniso_label
_atom_site_aniso_U_11
_atom_site_aniso_U_22
_atom_site_aniso_U_33
_atom_site_aniso_U_23
_atom_site_aniso_U_13
_atom_site_aniso_U_12
Br1 0.0419(4) 0.0757(6) 0.0453(4) 0.000 0.0027(3) 0.000
O1 0.070(2) 0.074(2) 0.0429(18) -0.0036(17) -0.0047(17) 0.038(2)
N1 0.0397(19) 0.0273(15) 0.060(2) 0.0034(15) 0.0174(17) 0.0014(14)
N2 0.0420(19) 0.0353(18) 0.050(2) 0.0046(15) 0.0093(17) -0.0007(15)
C21 0.038(2) 0.035(2) 0.053(2) 0.0092(18) 0.0134(19) 0.0047(17)
C7 0.039(2) 0.030(2) 0.058(3) 0.0030(18) 0.013(2) 0.0057(17)
C15 0.034(2) 0.033(2) 0.058(3) 0.0146(18) 0.003(2) -0.0064(16)
C6 0.041(2) 0.0294(19) 0.056(3) 0.0021(17) 0.012(2) 0.0046(16)
C22 0.054(3) 0.054(3) 0.043(2) 0.005(2) 0.006(2) 0.014(2)
C9 0.049(2) 0.0275(19) 0.067(3) 0.0061(19) 0.016(2) 0.0083(18)
C11 0.053(3) 0.0246(19) 0.063(3) -0.0024(17) 0.008(2) 0.0039(18)
C8 0.046(2) 0.0271(19) 0.062(3) 0.0037(18) 0.011(2) 0.0030(17)
C1 0.040(2) 0.031(2) 0.064(3) 0.0056(19) 0.014(2) 0.0011(17)
C16 0.047(3) 0.047(2) 0.056(3) 0.014(2) -0.004(2) -0.017(2)
C20 0.047(2) 0.039(2) 0.062(3) 0.013(2) 0.018(2) 0.002(2)
C12 0.059(3) 0.043(2) 0.061(3) -0.001(2) 0.010(2) -0.008(2)
C14 0.075(4) 0.034(2) 0.068(3) 0.010(2) 0.021(3) 0.010(2)
C19 0.047(3) 0.048(3) 0.064(3) 0.022(2) 0.005(2) 0.004(2)
C3 0.052(3) 0.044(2) 0.053(3) -0.005(2) 0.018(2) -0.005(2)
C10 0.062(3) 0.037(2) 0.052(3) 0.0038(19) 0.010(2) 0.011(2)
C18 0.045(3) 0.062(3) 0.071(3) 0.032(3) -0.008(2) -0.009(2)
C13 0.075(4) 0.037(2) 0.070(3) -0.006(2) -0.006(3) 0.000(2)
C5 0.052(3) 0.045(3) 0.140(6) 0.023(3) 0.045(4) 0.006(2)
C24 0.072(4) 0.070(4) 0.059(3) 0.007(3) -0.013(3) -0.028(3)
C4 0.091(4) 0.039(3) 0.103(5) -0.007(3) 0.068(4) -0.001(3)
C23 0.081(4) 0.053(3) 0.101(5) 0.033(3) 0.011(4) 0.015(3)
C2 0.102(5) 0.045(3) 0.042(3) -0.003(2) -0.012(3) 0.022(3)
Cl3 0.0700(9) 0.0542(7) 0.0488(7) 0.0027(5) 0.0061(6) -0.0069(6)
Cl1 0.065(2) 0.132(4) 0.0524(14) -0.0012(16) 0.0062(12) -0.038(2)
C25 0.085(4) 0.076(4) 0.058(3) -0.005(3) 0.014(3) -0.015(4)
Cl2 0.067(2) 0.080(3) 0.070(2) 0.026(2) -0.0098(18) -0.008(2)

loop_
_atom_type_symbol
_atom_type_description
_atom_type_scat_dispersion_real
_atom_type_scat_dispersion_imag
_atom_type_scat_source
C C 0.0033 0.0016 'International Tables Vol C Tables 4.2.6.8 and 6.1.1.4'
H H 0.0000 0.0000 'International Tables Vol C Tables 4.2.6.8 and 6.1.1.4'
Br Br -0.2901 2.4595 'International Tables Vol C Tables 4.2.6.8 and 6.1.1.4'
Cl Cl 0.1484 0.1585 'International Tables Vol C Tables 4.2.6.8 and 6.1.1.4'
N N 0.0061 0.0033 'International Tables Vol C Tables 4.2.6.8 and 6.1.1.4'
O O 0.0106 0.0060 'International Tables Vol C Tables 4.2.6.8 and 6.1.1.4'

loop_
_geom_angle_atom_site_label_1
_geom_angle_atom_site_label_2
_geom_angle_atom_site_label_3
_geom_angle
_geom_angle_site_symmetry_1
_geom_angle_site_symmetry_3
_geom_angle_publ_flag
C6 N1 C5 115.2(4) . . ?
C1 N1 C6 124.5(4) . . ?
C1 N1 C5 120.2(4) . . ?
C15 N2 C3 112.1(3) . . ?
C1 N2 C15 123.9(4) . . ?
C1 N2 C3 122.6(4) . . ?
C15 C21 C22 123.1(4) . . ?
C15 C21 C20 117.4(5) . . ?
C20 C21 C22 119.5(5) . . ?
C6 C7 C8 117.3(5) . . ?
C6 C7 C12 121.7(4) . . ?
C8 C7 C12 120.9(4) . . ?
C21 C15 N2 117.4(4) . . ?
C21 C15 C16 122.3(4) . . ?
C16 C15 N2 119.5(4) . . ?
C7 C6 N1 118.0(4) . . ?
C7 C6 C11 122.8(4) . . ?
C11 C6 N1 118.6(4) . . ?
C21 C22 H22A 109.5 . . ?
C21 C22 H22B 109.5 . . ?
C21 C22 H22C 109.5 . . ?
H22A C22 H22B 109.5 . . ?
H22A C22 H22C 109.5 . . ?
H22B C22 H22C 109.5 . . ?
C8 C9 C14 120.4(5) . . ?
C10 C9 C8 119.0(4) . . ?
C10 C9 C14 120.6(5) . . ?
C6 C11 C13 122.6(4) . . ?
C10 C11 C6 117.0(4) . . ?
C10 C11 C13 120.4(5) . . ?
C7 C8 H8 119.2 . . ?
C9 C8 C7 121.6(4) . . ?
C9 C8 H8 119.2 . . ?
N1 C1 C2 114.1(4) . . ?
N2 C1 N1 120.6(4) . . ?
N2 C1 C2 124.1(4) . . ?
C15 C16 C18 117.4(5) . . ?
C15 C16 C24 122.1(5) . . ?
C18 C16 C24 120.5(5) . . ?
C21 C20 H20 118.8 . . ?
C19 C20 C21 122.3(5) . . ?
C19 C20 H20 118.8 . . ?
C7 C12 H12A 109.5 . . ?
C7 C12 H12B 109.5 . . ?
C7 C12 H12C 109.5 . . ?
H12A C12 H12B 109.5 . . ?
H12A C12 H12C 109.5 . . ?
H12B C12 H12C 109.5 . . ?
C9 C14 H14A 109.5 . . ?
C9 C14 H14B 109.5 . . ?
C9 C14 H14C 109.5 . . ?
H14A C14 H14B 109.5 . . ?
H14A C14 H14C 109.5 . . ?
H14B C14 H14C 109.5 . . ?
C20 C19 C18 118.7(5) . . ?
C20 C19 C23 120.2(6) . . ?
C18 C19 C23 121.1(5) . . ?
N2 C3 H3A 109.5 . . ?
N2 C3 H3B 109.5 . . ?
N2 C3 C4 110.6(4) . . ?
H3A C3 H3B 108.1 . . ?
C4 C3 H3A 109.5 . . ?
C4 C3 H3B 109.5 . . ?
C9 C10 C11 122.1(5) . . ?
C9 C10 H10 118.9 . . ?
C11 C10 H10 118.9 . . ?
C16 C18 H18 119.1 . . ?
C19 C18 C16 121.8(5) . . ?
C19 C18 H18 119.1 . . ?
C11 C13 H13A 109.5 . . ?
C11 C13 H13B 109.5 . . ?
C11 C13 H13C 109.5 . . ?
H13A C13 H13B 109.5 . . ?
H13A C13 H13C 109.5 . . ?
H13B C13 H13C 109.5 . . ?
N1 C5 H5A 109.3 . . ?
N1 C5 H5B 109.3 . . ?
N1 C5 C4 111.5(6) . . ?
H5A C5 H5B 108.0 . . ?
C4 C5 H5A 109.3 . . ?
C4 C5 H5B 109.3 . . ?
C16 C24 H24A 109.5 . . ?
C16 C24 H24B 109.5 . . ?
C16 C24 H24C 109.5 . . ?
H24A C24 H24B 109.5 . . ?
H24A C24 H24C 109.5 . . ?
H24B C24 H24C 109.5 . . ?
C3 C4 H4A 110.0 . . ?
C3 C4 H4B 110.0 . . ?
C5 C4 C3 108.4(5) . . ?
C5 C4 H4A 110.0 . . ?
C5 C4 H4B 110.0 . . ?
H4A C4 H4B 108.4 . . ?
C19 C23 H23A 109.5 . . ?
C19 C23 H23B 109.5 . . ?
C19 C23 H23C 109.5 . . ?
H23A C23 H23B 109.5 . . ?
H23A C23 H23C 109.5 . . ?
H23B C23 H23C 109.5 . . ?
O1 C2 C1 122.6(6) . . ?
O1 C2 C2 124.1(8) . 2_656 ?
C2 C2 C1 112.8(6) 2_656 . ?
Cl3 C25 H25A 108.7 . . ?
Cl3 C25 H25B 108.7 . . ?
Cl3 C25 H25C 106.6 . . ?
Cl3 C25 H25D 106.6 . . ?
Cl1 C25 Cl3 114.0(4) . . ?
Cl1 C25 H25A 108.7 . . ?
Cl1 C25 H25B 108.7 . . ?
H25A C25 H25B 107.6 . . ?
H25C C25 H25D 106.6 . . ?
Cl2 C25 Cl3 122.8(4) . . ?
Cl2 C25 H25C 106.6 . . ?
Cl2 C25 H25D 106.6 . . ?

loop_
_geom_bond_atom_site_label_1
_geom_bond_atom_site_label_2
_geom_bond_distance
_geom_bond_site_symmetry_2
_geom_bond_publ_flag
O1 C2 1.262(6) . ?
N1 C6 1.446(6) . ?
N1 C1 1.327(6) . ?
N1 C5 1.464(6) . ?
N2 C15 1.462(6) . ?
N2 C1 1.326(6) . ?
N2 C3 1.482(6) . ?
C21 C15 1.383(7) . ?
C21 C22 1.493(7) . ?
C21 C20 1.403(6) . ?
C7 C6 1.397(6) . ?
C7 C8 1.404(6) . ?
C7 C12 1.500(7) . ?
C15 C16 1.395(7) . ?
C6 C11 1.407(8) . ?
C22 H22A 0.9800 . ?
C22 H22B 0.9800 . ?
C22 H22C 0.9800 . ?
C9 C8 1.391(8) . ?
C9 C14 1.501(6) . ?
C9 C10 1.387(7) . ?
C11 C10 1.397(6) . ?
C11 C13 1.513(7) . ?
C8 H8 0.9500 . ?
C1 C2 1.596(8) . ?
C16 C18 1.399(8) . ?
C16 C24 1.511(8) . ?
C20 H20 0.9500 . ?
C20 C19 1.364(7) . ?
C12 H12A 0.9800 . ?
C12 H12B 0.9800 . ?
C12 H12C 0.9800 . ?
C14 H14A 0.9800 . ?
C14 H14B 0.9800 . ?
C14 H14C 0.9800 . ?
C19 C18 1.380(9) . ?
C19 C23 1.517(7) . ?
C3 H3A 0.9900 . ?
C3 H3B 0.9900 . ?
C3 C4 1.488(7) . ?
C10 H10 0.9500 . ?
C18 H18 0.9500 . ?
C13 H13A 0.9800 . ?
C13 H13B 0.9800 . ?
C13 H13C 0.9800 . ?
C5 H5A 0.9900 . ?
C5 H5B 0.9900 . ?
C5 C4 1.466(10) . ?
C24 H24A 0.9800 . ?
C24 H24B 0.9800 . ?
C24 H24C 0.9800 . ?
C4 H4A 0.9900 . ?
C4 H4B 0.9900 . ?
C23 H23A 0.9800 . ?
C23 H23B 0.9800 . ?
C23 H23C 0.9800 . ?
C2 C2 1.352(13) 2_656 ?
Cl3 C25 1.729(7) . ?
Cl1 C25 1.708(7) . ?
C25 H25A 0.9900 . ?
C25 H25B 0.9900 . ?
C25 H25C 0.9900 . ?
C25 H25D 0.9900 . ?
C25 Cl2 1.719(8) . ?

loop_
_geom_torsion_atom_site_label_1
_geom_torsion_atom_site_label_2
_geom_torsion_atom_site_label_3
_geom_torsion_atom_site_label_4
_geom_torsion
_geom_torsion_site_symmetry_1
_geom_torsion_site_symmetry_2
_geom_torsion_site_symmetry_3
_geom_torsion_site_symmetry_4
_geom_torsion_publ_flag
N1 C6 C11 C10 174.2(4) . . . . ?
N1 C6 C11 C13 -5.7(7) . . . . ?
N1 C1 C2 O1 -43.1(7) . . . . ?
N1 C1 C2 C2 128.7(4) . . . 2_656 ?
N1 C5 C4 C3 -56.8(7) . . . . ?
N2 C15 C16 C18 171.1(4) . . . . ?
N2 C15 C16 C24 -9.0(7) . . . . ?
N2 C1 C2 O1 124.5(6) . . . . ?
N2 C1 C2 C2 -63.6(5) . . . 2_656 ?
N2 C3 C4 C5 50.5(7) . . . . ?
C21 C15 C16 C18 1.8(7) . . . . ?
C21 C15 C16 C24 -178.3(5) . . . . ?
C21 C20 C19 C18 0.9(7) . . . . ?
C21 C20 C19 C23 -179.0(5) . . . . ?
C7 C6 C11 C10 2.8(7) . . . . ?
C7 C6 C11 C13 -177.2(5) . . . . ?
C15 N2 C1 N1 162.1(4) . . . . ?
C15 N2 C1 C2 -4.8(8) . . . . ?
C15 N2 C3 C4 171.0(5) . . . . ?
C15 C21 C20 C19 -1.3(6) . . . . ?
C15 C16 C18 C19 -2.2(8) . . . . ?
C6 N1 C1 N2 172.0(5) . . . . ?
C6 N1 C1 C2 -19.9(7) . . . . ?
C6 N1 C5 C4 -141.1(5) . . . . ?
C6 C7 C8 C9 -0.1(7) . . . . ?
C6 C11 C10 C9 -2.0(7) . . . . ?
C22 C21 C15 N2 9.1(6) . . . . ?
C22 C21 C15 C16 178.6(4) . . . . ?
C22 C21 C20 C19 179.9(4) . . . . ?
C8 C7 C6 N1 -173.2(4) . . . . ?
C8 C7 C6 C11 -1.7(7) . . . . ?
C8 C9 C10 C11 0.3(7) . . . . ?
C1 N1 C6 C7 -85.3(6) . . . . ?
C1 N1 C6 C11 102.8(6) . . . . ?
C1 N1 C5 C4 33.9(8) . . . . ?
C1 N2 C15 C21 -74.5(6) . . . . ?
C1 N2 C15 C16 115.8(5) . . . . ?
C1 N2 C3 C4 -22.0(7) . . . . ?
C20 C21 C15 N2 -169.6(4) . . . . ?
C20 C21 C15 C16 -0.1(7) . . . . ?
C20 C19 C18 C16 0.9(8) . . . . ?
C12 C7 C6 N1 4.4(6) . . . . ?
C12 C7 C6 C11 175.9(4) . . . . ?
C12 C7 C8 C9 -177.7(4) . . . . ?
C14 C9 C8 C7 179.9(4) . . . . ?
C14 C9 C10 C11 -178.8(5) . . . . ?
C3 N2 C15 C21 92.3(5) . . . . ?
C3 N2 C15 C16 -77.5(5) . . . . ?
C3 N2 C1 N1 -3.2(7) . . . . ?
C3 N2 C1 C2 -170.1(5) . . . . ?
C10 C9 C8 C7 0.8(7) . . . . ?
C13 C11 C10 C9 177.9(5) . . . . ?
C5 N1 C6 C7 89.5(6) . . . . ?
C5 N1 C6 C11 -82.4(6) . . . . ?
C5 N1 C1 N2 -2.6(8) . . . . ?
C5 N1 C1 C2 165.5(5) . . . . ?
C24 C16 C18 C19 177.9(5) . . . . ?
C23 C19 C18 C16 -179.2(5) . . . . ?
